data_7023465
loop_
_publ_author_name
'Pracha, Supathana'
'Praban, Siriwan'
'Niewpung, Amornrat'
'Kotpisan, Gulthawach'
'Kongsaeree, Palangpon'
'Saithong, Saowanit'
'Khamnaen, Tossapol'
'Phiriyawirut, Phairat'
'Charoenchaidet, Sumate'
'Phomphrai, Khamphee'

_publ_section_title
;
 Syntheses of bis(pyrrolylaldiminato)aluminum complexes for the
 polymerisation of lactide.
;
_journal_issue 42
_journal_name_full 'Dalton transactions (Cambridge, England : 2003)'
_journal_page_first 15191
_journal_page_last 15198
_journal_paper_doi 10.1039/c3dt51377g
_journal_volume 42
_journal_year 2013
_chemical_formula_moiety 'C25 H19 Al F6 N4'
_chemical_formula_sum 'C25 H19 Al F6 N4'
_chemical_formula_weight 516.42
_chemical_name_systematic
; 
 ? 
;
_space_group_IT_number 14
_symmetry_cell_setting monoclinic
_symmetry_space_group_name_Hall '-P 2ybc'
_symmetry_space_group_name_H-M 'P 1 21/c 1'
_atom_sites_solution_hydrogens geom
_atom_sites_solution_primary direct
_atom_sites_solution_secondary difmap
_audit_creation_method SHELXL-97
_cell_angle_alpha 90.00
_cell_angle_beta 116.1470(10)
_cell_angle_gamma 90.00
_cell_formula_units_Z 8
_cell_length_a 9.8580(2)
_cell_length_b 56.7400(13)
_cell_length_c 9.3090(2)
_cell_measurement_reflns_used 5799
_cell_measurement_temperature 150(2)
_cell_measurement_theta_max 25.350
_cell_measurement_theta_min 0.998
_cell_volume 4674.08(18)
_computing_cell_refinement 'HKL Scalepack (Otwinowski & Minor 1997)'
_computing_data_collection 'Bruker XSCANS'
_computing_data_reduction 'HKL Denzo and Scalepack (Otwinowski & Minor 1997)'
_computing_molecular_graphics 'Bruker SHELXTL (Sheldrick, 2008)'
_computing_publication_material 'SHEXTL(Sheldrick, 2008)'
_computing_structure_refinement 'SHELXL-97 (Sheldrick, 1997)'
_computing_structure_solution 'SHELXS-97 (Sheldrick, 1990)'
_diffrn_ambient_temperature 150(2)
_diffrn_detector_area_resol_mean 14
_diffrn_measured_fraction_theta_full 0.965
_diffrn_measured_fraction_theta_max 0.965
_diffrn_measurement_device_type KappaCCD2000
_diffrn_measurement_method '\w scans'
_diffrn_radiation_monochromator graphite
_diffrn_radiation_source 'fine-focus sealed tube'
_diffrn_radiation_type MoK\a
_diffrn_radiation_wavelength 0.71073
_diffrn_reflns_av_R_equivalents 0.0376
_diffrn_reflns_av_unetI/netI 0.0621
_diffrn_reflns_limit_h_max 11
_diffrn_reflns_limit_h_min -11
_diffrn_reflns_limit_k_max 66
_diffrn_reflns_limit_k_min -63
_diffrn_reflns_limit_l_max 10
_diffrn_reflns_limit_l_min -11
_diffrn_reflns_number 13219
_diffrn_reflns_theta_full 25.00
_diffrn_reflns_theta_max 25.00
_diffrn_reflns_theta_min 1.44
_exptl_absorpt_coefficient_mu 0.157
_exptl_absorpt_correction_type none
_exptl_crystal_colour Pale-yellow
_exptl_crystal_density_diffrn 1.468
_exptl_crystal_density_method 'not measured'
_exptl_crystal_description Needle
_exptl_crystal_F_000 2112
_exptl_crystal_size_max 0.45
_exptl_crystal_size_mid 0.31
_exptl_crystal_size_min 0.21
_refine_diff_density_max 0.395
_refine_diff_density_min -0.490
_refine_diff_density_rms 0.074
_refine_ls_extinction_method none
_refine_ls_goodness_of_fit_ref 1.062
_refine_ls_hydrogen_treatment constr
_refine_ls_matrix_type full
_refine_ls_number_parameters 679
_refine_ls_number_reflns 7924
_refine_ls_number_restraints 0
_refine_ls_restrained_S_all 1.062
_refine_ls_R_factor_all 0.0907
_refine_ls_R_factor_gt 0.0562
_refine_ls_shift/su_max 0.000
_refine_ls_shift/su_mean 0.000
_refine_ls_structure_factor_coef Fsqd
_refine_ls_weighting_details 'calc w=1/[\s^2^(Fo^2^)+(0.0970P)^2^+1.8869P] where P=(Fo^2^+2Fc^2^)/3'
_refine_ls_weighting_scheme calc
_refine_ls_wR_factor_gt 0.1473
_refine_ls_wR_factor_ref 0.1721
_reflns_number_gt 5560
_reflns_number_total 7924
_reflns_threshold_expression >2sigma(I)
_cod_data_source_file c3dt51377g.txt
_cod_data_source_block shelxl
_cod_depositor_comments
;
The following automatic conversions were performed:

'_symmetry_cell_setting' value 'Monoclinic' changed to 'monoclinic'
according to /home/saulius/struct/CIF-dictionaries/cif_core.dic
dictionary named 'cif_core.dic' version 2.4.2 from 2011-04-26.

Automatic conversion script
Id: cif_fix_values 1891 2012-01-12 08:04:46Z andrius 
;
_cod_original_cell_volume 4674.08(17)
_cod_original_sg_symbol_H-M 'P 21/c'
_cod_database_code 7023465

loop_
_symmetry_equiv_pos_as_xyz
'x, y, z'
'-x, y+1/2, -z+1/2'
'-x, -y, -z'
'x, -y-1/2, z-1/2'

loop_
_atom_site_label
_atom_site_type_symbol
_atom_site_fract_x
_atom_site_fract_y
_atom_site_fract_z
_atom_site_U_iso_or_equiv
_atom_site_adp_type
_atom_site_occupancy
_atom_site_symmetry_multiplicity
_atom_site_calc_flag
_atom_site_refinement_flags
_atom_site_disorder_assembly
_atom_site_disorder_group
Al1 Al 0.23842(10) 0.097999(16) 0.99077(10) 0.0261(2) Uani 1 1 d . . .
Al2 Al 0.80529(10) 0.155294(15) 0.30383(10) 0.0265(2) Uani 1 1 d . . .
N1 N 0.3393(3) 0.08663(4) 1.2040(3) 0.0287(6) Uani 1 1 d . . .
N2 N 0.2456(3) 0.12984(4) 1.1150(3) 0.0276(6) Uani 1 1 d . . .
N3 N 0.0253(3) 0.09534(4) 0.9179(3) 0.0285(6) Uani 1 1 d . . .
N4 N 0.2057(3) 0.06348(4) 0.8922(3) 0.0303(6) Uani 1 1 d . . .
N5 N 0.7010(3) 0.16217(4) 0.4293(3) 0.0288(6) Uani 1 1 d . . .
N6 N 0.8126(3) 0.12127(4) 0.4037(3) 0.0275(6) Uani 1 1 d . . .
N7 N 1.0159(3) 0.16012(4) 0.4332(3) 0.0278(6) Uani 1 1 d . . .
N8 N 0.8169(3) 0.19184(4) 0.2606(3) 0.0296(6) Uani 1 1 d . . .
F1 F -0.0606(3) 0.21987(4) 0.6913(3) 0.0685(7) Uani 1 1 d . . .
F2 F 0.0208(3) 0.23543(3) 0.9239(3) 0.0692(7) Uani 1 1 d . . .
F3 F -0.1844(3) 0.21631(4) 0.8262(3) 0.0697(7) Uani 1 1 d . . .
F4 F 0.6974(3) 0.01684(4) 0.7191(3) 0.0769(8) Uani 1 1 d . . .
F5 F 0.5438(3) -0.01178(3) 0.6628(3) 0.0594(6) Uani 1 1 d . . .
F6 F 0.7091(2) -0.00661(4) 0.9044(3) 0.0590(6) Uani 1 1 d . . .
F9 F 1.1461(2) 0.03053(4) 0.3272(3) 0.0730(7) Uani 1 1 d . . .
F7 F 0.9502(3) 0.02850(5) 0.1144(3) 0.1009(11) Uani 1 1 d . . .
F8 F 0.9568(4) 0.01461(4) 0.3264(5) 0.1100(12) Uani 1 1 d . . .
F10A F 0.2935(11) 0.26459(14) -0.1031(7) 0.075(4) Uani 0.59(2) 1 d P A 1
F11A F 0.3974(8) 0.2653(2) -0.2566(12) 0.090(5) Uani 0.59(2) 1 d P A 1
F12A F 0.2363(9) 0.23941(10) -0.2848(9) 0.084(4) Uani 0.59(2) 1 d P A 1
F10B F 0.2283(10) 0.2493(4) -0.174(2) 0.122(12) Uani 0.41(2) 1 d P A 2
F11B F 0.3943(11) 0.27393(13) -0.154(2) 0.110(9) Uani 0.41(2) 1 d P A 2
F12B F 0.3317(19) 0.2475(3) -0.3230(9) 0.095(6) Uani 0.41(2) 1 d P A 2
C1 C 0.3473(4) 0.10907(6) 0.8715(4) 0.0353(7) Uani 1 1 d . . .
H1A H 0.2969 0.1032 0.7613 0.053 Uiso 1 1 calc R . .
H1B H 0.4514 0.1032 0.9228 0.053 Uiso 1 1 calc R . .
H1C H 0.3481 0.1263 0.8708 0.053 Uiso 1 1 calc R . .
C2 C 0.3823(3) 0.06561(6) 1.2810(4) 0.0331(7) Uani 1 1 d . . .
H2 H 0.3755 0.0509 1.2298 0.040 Uiso 1 1 calc R . .
C3 C 0.4377(4) 0.06869(6) 1.4453(4) 0.0370(8) Uani 1 1 d . . .
H3 H 0.4747 0.0567 1.5244 0.044 Uiso 1 1 calc R . .
C4 C 0.4287(4) 0.09257(6) 1.4723(4) 0.0396(8) Uani 1 1 d . . .
H4 H 0.4585 0.1001 1.5729 0.048 Uiso 1 1 calc R . .
C5 C 0.3674(3) 0.10339(6) 1.3224(3) 0.0309(7) Uani 1 1 d . . .
C6 C 0.3176(3) 0.12628(5) 1.2688(4) 0.0315(7) Uani 1 1 d . . .
H6 H 0.3359 0.1389 1.3424 0.038 Uiso 1 1 calc R . .
C7 C 0.1845(3) 0.15219(5) 1.0525(3) 0.0279(7) Uani 1 1 d . . .
C8 C 0.1958(4) 0.17192(6) 1.1462(4) 0.0424(9) Uani 1 1 d . . .
H8 H 0.2539 0.1711 1.2590 0.051 Uiso 1 1 calc R . .
C9 C 0.1241(4) 0.19249(6) 1.0778(4) 0.0444(9) Uani 1 1 d . . .
H9 H 0.1320 0.2057 1.1436 0.053 Uiso 1 1 calc R . .
C10 C 0.0397(3) 0.19428(5) 0.9123(4) 0.0319(7) Uani 1 1 d . . .
C11 C 0.0297(3) 0.17490(5) 0.8180(4) 0.0330(7) Uani 1 1 d . . .
H11 H -0.0267 0.1759 0.7051 0.040 Uiso 1 1 calc R . .
C12 C 0.1015(3) 0.15423(5) 0.8878(3) 0.0310(7) Uani 1 1 d . . .
H12 H 0.0941 0.1410 0.8218 0.037 Uiso 1 1 calc R . .
C13 C -0.0435(4) 0.21612(6) 0.8402(4) 0.0439(9) Uani 1 1 d . . .
C14 C -0.0891(3) 0.10762(6) 0.9266(3) 0.0305(7) Uani 1 1 d . . .
H14 H -0.0803 0.1233 0.9659 0.037 Uiso 1 1 calc R . .
C15 C -0.2198(3) 0.09440(6) 0.8711(4) 0.0353(8) Uani 1 1 d . . .
H15 H -0.3146 0.0992 0.8648 0.042 Uiso 1 1 calc R . .
C16 C -0.1861(4) 0.07270(6) 0.8263(4) 0.0366(8) Uani 1 1 d . . .
H16 H -0.2535 0.0598 0.7831 0.044 Uiso 1 1 calc R . .
C17 C -0.0352(3) 0.07338(5) 0.8565(4) 0.0329(7) Uani 1 1 d . . .
C18 C 0.0653(4) 0.05707(6) 0.8421(4) 0.0347(8) Uani 1 1 d . . .
H18 H 0.0320 0.0419 0.7973 0.042 Uiso 1 1 calc R . .
C19 C 0.3067(4) 0.04877(5) 0.8601(4) 0.0319(7) Uani 1 1 d . . .
C20 C 0.2542(4) 0.03389(6) 0.7283(4) 0.0406(8) Uani 1 1 d . . .
H20 H 0.1497 0.0336 0.6563 0.049 Uiso 1 1 calc R . .
C21 C 0.3535(4) 0.01944(6) 0.7015(4) 0.0416(8) Uani 1 1 d . . .
H21 H 0.3168 0.0090 0.6125 0.050 Uiso 1 1 calc R . .
C22 C 0.5056(4) 0.02011(5) 0.8034(4) 0.0351(8) Uani 1 1 d . . .
C23 C 0.5595(4) 0.03551(6) 0.9323(4) 0.0388(8) Uani 1 1 d . . .
H23 H 0.6646 0.0362 1.0019 0.047 Uiso 1 1 calc R . .
C24 C 0.4594(4) 0.04998(5) 0.9592(4) 0.0349(8) Uani 1 1 d . . .
H24 H 0.4963 0.0607 1.0463 0.042 Uiso 1 1 calc R . .
C25 C 0.6138(4) 0.00484(6) 0.7738(4) 0.0432(9) Uani 1 1 d . . .
C26 C 0.7163(4) 0.14569(6) 0.0814(4) 0.0394(8) Uani 1 1 d . . .
H26A H 0.7594 0.1551 0.0234 0.059 Uiso 1 1 calc R . .
H26B H 0.6067 0.1481 0.0338 0.059 Uiso 1 1 calc R . .
H26C H 0.7377 0.1290 0.0745 0.059 Uiso 1 1 calc R . .
C27 C 0.6419(3) 0.18121(6) 0.4700(4) 0.0348(8) Uani 1 1 d . . .
H27 H 0.6280 0.1963 0.4207 0.042 Uiso 1 1 calc R . .
C28 C 0.6050(4) 0.17568(6) 0.5928(4) 0.0366(8) Uani 1 1 d . . .
H28 H 0.5611 0.1860 0.6411 0.044 Uiso 1 1 calc R . .
C29 C 0.6437(4) 0.15233(6) 0.6325(4) 0.0329(7) Uani 1 1 d . . .
H29 H 0.6329 0.1436 0.7138 0.039 Uiso 1 1 calc R . .
C30 C 0.7015(3) 0.14425(5) 0.5297(3) 0.0287(7) Uani 1 1 d . . .
C31 C 0.7593(3) 0.12247(5) 0.5099(3) 0.0289(7) Uani 1 1 d . . .
H31 H 0.7597 0.1091 0.5714 0.035 Uiso 1 1 calc R . .
C32 C 0.8550(3) 0.09900(5) 0.3680(3) 0.0267(7) Uani 1 1 d . . .
C33 C 0.7860(4) 0.07824(5) 0.3812(4) 0.0353(8) Uani 1 1 d . . .
H33 H 0.7063 0.0789 0.4123 0.042 Uiso 1 1 calc R . .
C34 C 0.8324(4) 0.05670(5) 0.3495(4) 0.0354(8) Uani 1 1 d . . .
H34 H 0.7850 0.0427 0.3598 0.043 Uiso 1 1 calc R . .
C35 C 0.9481(3) 0.05545(5) 0.3025(3) 0.0289(7) Uani 1 1 d . . .
C36 C 1.0127(3) 0.07616(5) 0.2839(4) 0.0325(7) Uani 1 1 d . . .
H36 H 1.0901 0.0755 0.2493 0.039 Uiso 1 1 calc R . .
C37 C 0.9665(3) 0.09767(5) 0.3150(3) 0.0293(7) Uani 1 1 d . . .
H37 H 1.0111 0.1117 0.3000 0.035 Uiso 1 1 calc R . .
C38 C 0.9988(4) 0.03248(6) 0.2687(4) 0.0361(8) Uani 1 1 d . . .
C39 C 1.1389(3) 0.14795(6) 0.5353(4) 0.0316(7) Uani 1 1 d . . .
H39 H 1.1399 0.1315 0.5542 0.038 Uiso 1 1 calc R . .
C40 C 1.2624(3) 0.16260(6) 0.6083(4) 0.0369(8) Uani 1 1 d . . .
H40 H 1.3611 0.1581 0.6836 0.044 Uiso 1 1 calc R . .
C41 C 1.2144(4) 0.18514(6) 0.5502(4) 0.0386(8) Uani 1 1 d . . .
H41 H 1.2738 0.1991 0.5781 0.046 Uiso 1 1 calc R . .
C42 C 1.0628(3) 0.18331(6) 0.4435(4) 0.0332(7) Uani 1 1 d . . .
C43 C 0.9526(3) 0.19972(6) 0.3473(4) 0.0342(7) Uani 1 1 d . . .
H43 H 0.9767 0.2159 0.3460 0.041 Uiso 1 1 calc R . .
C44 C 0.7032(4) 0.20703(5) 0.1520(4) 0.0309(7) Uani 1 1 d . . .
C45 C 0.7349(4) 0.22902(6) 0.1088(5) 0.0563(11) Uani 1 1 d . . .
H45 H 0.8366 0.2344 0.1524 0.068 Uiso 1 1 calc R . .
C46 C 0.6217(4) 0.24315(7) 0.0041(5) 0.0619(12) Uani 1 1 d . . .
H46 H 0.6453 0.2583 -0.0214 0.074 Uiso 1 1 calc R . .
C47 C 0.4754(4) 0.23556(6) -0.0637(4) 0.0389(8) Uani 1 1 d . A .
C48 C 0.4426(4) 0.21329(6) -0.0278(4) 0.0436(9) Uani 1 1 d . . .
H48 H 0.3417 0.2076 -0.0772 0.052 Uiso 1 1 calc R . .
C49 C 0.5565(4) 0.19934(6) 0.0795(4) 0.0400(8) Uani 1 1 d . . .
H49 H 0.5328 0.1841 0.1039 0.048 Uiso 1 1 calc R . .
C50 C 0.3540(4) 0.25127(7) -0.1758(5) 0.0497(10) Uani 1 1 d . . .

loop_
_atom_site_aniso_label
_atom_site_aniso_U_11
_atom_site_aniso_U_22
_atom_site_aniso_U_33
_atom_site_aniso_U_23
_atom_site_aniso_U_13
_atom_site_aniso_U_12
Al1 0.0291(5) 0.0290(5) 0.0234(5) -0.0011(4) 0.0144(4) -0.0015(4)
Al2 0.0298(5) 0.0275(5) 0.0263(5) -0.0019(4) 0.0162(4) -0.0010(4)
N1 0.0310(14) 0.0307(14) 0.0279(14) 0.0001(11) 0.0160(11) -0.0022(11)
N2 0.0316(13) 0.0308(14) 0.0225(14) -0.0015(11) 0.0140(11) -0.0029(11)
N3 0.0317(14) 0.0304(14) 0.0263(14) -0.0037(11) 0.0153(11) -0.0029(11)
N4 0.0345(14) 0.0297(14) 0.0306(14) -0.0018(11) 0.0178(12) 0.0002(12)
N5 0.0323(13) 0.0251(13) 0.0343(14) -0.0009(11) 0.0193(12) -0.0015(11)
N6 0.0307(13) 0.0296(14) 0.0276(14) -0.0028(11) 0.0178(11) -0.0026(11)
N7 0.0306(13) 0.0292(14) 0.0288(14) -0.0006(11) 0.0178(11) -0.0019(11)
N8 0.0314(14) 0.0307(14) 0.0291(14) 0.0004(11) 0.0155(12) -0.0007(11)
F1 0.1032(19) 0.0478(13) 0.0546(15) 0.0145(11) 0.0350(13) 0.0252(13)
F2 0.0817(16) 0.0266(11) 0.0699(15) -0.0104(10) 0.0067(13) -0.0023(11)
F3 0.0546(14) 0.0540(14) 0.0996(19) -0.0007(13) 0.0331(13) 0.0151(11)
F4 0.114(2) 0.0402(13) 0.128(2) 0.0025(13) 0.1004(19) 0.0091(13)
F5 0.0827(16) 0.0387(12) 0.0559(13) -0.0122(10) 0.0298(12) 0.0153(11)
F6 0.0667(14) 0.0537(13) 0.0530(13) -0.0008(11) 0.0231(11) 0.0237(11)
F9 0.0439(13) 0.0540(14) 0.1042(19) -0.0222(13) 0.0170(12) 0.0129(11)
F7 0.132(2) 0.0899(19) 0.0473(15) -0.0248(13) 0.0092(15) 0.0647(18)
F8 0.169(3) 0.0261(13) 0.219(4) 0.0031(16) 0.162(3) 0.0019(15)
F10A 0.098(7) 0.070(5) 0.062(3) 0.010(3) 0.039(3) 0.048(5)
F11A 0.085(4) 0.101(10) 0.098(7) 0.072(7) 0.052(5) 0.033(5)
F12A 0.079(5) 0.074(4) 0.058(5) 0.005(3) -0.006(4) 0.025(3)
F10B 0.044(5) 0.17(2) 0.16(2) 0.123(19) 0.052(9) 0.044(9)
F11B 0.072(7) 0.032(4) 0.160(15) 0.015(6) -0.008(9) 0.010(4)
F12B 0.132(13) 0.104(10) 0.044(5) 0.033(5) 0.034(5) 0.043(9)
C1 0.0426(18) 0.0363(19) 0.0344(18) 0.0037(14) 0.0238(15) 0.0032(15)
C2 0.0345(17) 0.0326(18) 0.0364(19) 0.0018(14) 0.0195(14) 0.0000(14)
C3 0.0371(18) 0.042(2) 0.0321(19) 0.0119(15) 0.0151(15) 0.0006(15)
C4 0.0387(18) 0.051(2) 0.0293(18) 0.0009(15) 0.0148(15) -0.0038(16)
C5 0.0337(17) 0.0358(18) 0.0243(16) -0.0041(13) 0.0138(13) -0.0042(14)
C6 0.0345(17) 0.0357(18) 0.0268(17) -0.0050(14) 0.0157(14) -0.0040(14)
C7 0.0281(15) 0.0280(16) 0.0305(17) -0.0041(13) 0.0158(13) -0.0036(13)
C8 0.059(2) 0.0315(18) 0.0276(18) -0.0064(14) 0.0112(16) -0.0020(16)
C9 0.064(2) 0.0310(19) 0.037(2) -0.0099(15) 0.0218(18) -0.0035(17)
C10 0.0349(17) 0.0280(17) 0.0341(18) -0.0034(14) 0.0164(15) -0.0017(14)
C11 0.0384(18) 0.0331(18) 0.0272(17) -0.0028(14) 0.0141(14) -0.0016(14)
C12 0.0421(18) 0.0281(17) 0.0254(16) -0.0035(13) 0.0173(14) 0.0017(14)
C13 0.052(2) 0.035(2) 0.044(2) -0.0055(16) 0.0196(17) 0.0001(16)
C14 0.0330(17) 0.0362(18) 0.0272(17) -0.0030(14) 0.0177(14) 0.0005(14)
C15 0.0308(17) 0.048(2) 0.0310(18) 0.0008(15) 0.0168(14) -0.0022(15)
C16 0.0348(18) 0.042(2) 0.0348(19) -0.0039(15) 0.0164(15) -0.0099(15)
C17 0.0371(18) 0.0322(18) 0.0316(17) -0.0047(14) 0.0172(14) -0.0070(14)
C18 0.0434(19) 0.0293(17) 0.0350(18) -0.0064(14) 0.0204(15) -0.0075(15)
C19 0.0421(18) 0.0265(16) 0.0316(17) 0.0000(13) 0.0205(15) 0.0010(14)
C20 0.0435(19) 0.0395(19) 0.0359(19) -0.0082(15) 0.0147(16) -0.0009(16)
C21 0.055(2) 0.0362(19) 0.040(2) -0.0105(15) 0.0260(18) 0.0001(16)
C22 0.054(2) 0.0234(16) 0.0377(19) 0.0037(14) 0.0294(17) 0.0036(15)
C23 0.0436(19) 0.0387(19) 0.0360(19) -0.0030(15) 0.0194(16) 0.0015(16)
C24 0.0439(19) 0.0312(17) 0.0339(18) -0.0085(14) 0.0209(16) -0.0005(15)
C25 0.062(2) 0.0261(18) 0.050(2) 0.0013(16) 0.032(2) 0.0037(17)
C26 0.049(2) 0.0381(19) 0.0340(18) -0.0025(15) 0.0205(16) 0.0009(16)
C27 0.0365(17) 0.0302(17) 0.043(2) -0.0052(15) 0.0228(15) 0.0011(14)
C28 0.0398(18) 0.039(2) 0.042(2) -0.0108(15) 0.0276(16) -0.0006(15)
C29 0.0401(17) 0.0356(18) 0.0338(18) -0.0062(14) 0.0263(15) -0.0034(15)
C30 0.0295(16) 0.0305(17) 0.0301(17) -0.0038(13) 0.0168(13) -0.0038(13)
C31 0.0336(16) 0.0289(17) 0.0274(16) -0.0007(13) 0.0165(14) -0.0045(13)
C32 0.0333(16) 0.0255(16) 0.0262(16) 0.0000(13) 0.0176(13) 0.0008(13)
C33 0.0382(18) 0.0348(19) 0.043(2) -0.0080(15) 0.0277(16) -0.0076(14)
C34 0.0421(19) 0.0267(17) 0.0438(19) -0.0024(14) 0.0247(16) -0.0053(14)
C35 0.0328(16) 0.0278(17) 0.0285(16) -0.0003(13) 0.0157(14) 0.0016(13)
C36 0.0334(17) 0.0385(19) 0.0322(17) -0.0017(14) 0.0205(14) -0.0001(14)
C37 0.0371(17) 0.0272(16) 0.0315(17) -0.0041(13) 0.0223(14) -0.0056(13)
C38 0.0379(19) 0.0362(19) 0.0370(19) -0.0059(15) 0.0189(15) -0.0007(15)
C39 0.0345(17) 0.0378(18) 0.0294(17) 0.0028(14) 0.0202(14) 0.0053(14)
C40 0.0266(16) 0.050(2) 0.0345(18) 0.0048(16) 0.0136(14) -0.0014(15)
C41 0.0346(18) 0.042(2) 0.0384(19) -0.0002(15) 0.0152(15) -0.0088(15)
C42 0.0362(18) 0.0318(18) 0.0360(18) -0.0015(14) 0.0199(15) -0.0052(14)
C43 0.0397(18) 0.0301(17) 0.0387(19) -0.0011(14) 0.0227(16) -0.0065(15)
C44 0.0388(18) 0.0268(17) 0.0312(17) -0.0015(13) 0.0192(14) 0.0007(14)
C45 0.047(2) 0.041(2) 0.067(3) 0.0160(19) 0.0124(19) -0.0054(17)
C46 0.055(2) 0.039(2) 0.081(3) 0.018(2) 0.020(2) -0.0005(19)
C47 0.049(2) 0.0360(19) 0.0368(19) 0.0062(15) 0.0238(16) 0.0092(16)
C48 0.0380(18) 0.048(2) 0.042(2) 0.0028(17) 0.0148(16) -0.0006(16)
C49 0.0393(19) 0.0325(18) 0.046(2) 0.0074(16) 0.0164(16) -0.0012(15)
C50 0.056(2) 0.050(3) 0.045(2) 0.013(2) 0.024(2) 0.008(2)

loop_
_atom_type_symbol
_atom_type_description
_atom_type_scat_dispersion_real
_atom_type_scat_dispersion_imag
_atom_type_scat_source
C C 0.0033 0.0016 'International Tables Vol C Tables 4.2.6.8 and 6.1.1.4'
H H 0.0000 0.0000 'International Tables Vol C Tables 4.2.6.8 and 6.1.1.4'
Al Al 0.0645 0.0514 'International Tables Vol C Tables 4.2.6.8 and 6.1.1.4'
F F 0.0171 0.0103 'International Tables Vol C Tables 4.2.6.8 and 6.1.1.4'
N N 0.0061 0.0033 'International Tables Vol C Tables 4.2.6.8 and 6.1.1.4'

loop_
_geom_angle_atom_site_label_1
_geom_angle_atom_site_label_2
_geom_angle_atom_site_label_3
_geom_angle
N1 Al1 N3 109.42(11)
N1 Al1 C1 122.43(13)
N3 Al1 C1 128.10(13)
N1 Al1 N4 92.77(11)
N3 Al1 N4 80.77(10)
C1 Al1 N4 93.88(12)
N1 Al1 N2 81.02(10)
N3 Al1 N2 91.62(10)
C1 Al1 N2 98.06(12)
N4 Al1 N2 168.06(10)
N5 Al2 N7 108.37(11)
N5 Al2 C26 126.88(13)
N7 Al2 C26 124.74(13)
N5 Al2 N8 90.29(10)
N7 Al2 N8 81.07(10)
C26 Al2 N8 96.25(12)
N5 Al2 N6 80.90(10)
N7 Al2 N6 92.09(10)
C26 Al2 N6 97.10(12)
N8 Al2 N6 166.61(10)
C2 N1 C5 106.0(2)
C2 N1 Al1 138.4(2)
C5 N1 Al1 115.3(2)
C6 N2 C7 121.2(3)
C6 N2 Al1 109.7(2)
C7 N2 Al1 129.16(19)
C14 N3 C17 105.5(2)
C14 N3 Al1 138.7(2)
C17 N3 Al1 115.0(2)
C18 N4 C19 119.4(3)
C18 N4 Al1 110.3(2)
C19 N4 Al1 129.9(2)
C27 N5 C30 105.7(2)
C27 N5 Al2 138.4(2)
C30 N5 Al2 115.00(19)
C31 N6 C32 118.8(2)
C31 N6 Al2 109.53(19)
C32 N6 Al2 131.58(19)
C39 N7 C42 105.6(2)
C39 N7 Al2 139.4(2)
C42 N7 Al2 114.7(2)
C43 N8 C44 120.4(3)
C43 N8 Al2 110.2(2)
C44 N8 Al2 129.38(19)
Al1 C1 H1A 109.5
Al1 C1 H1B 109.5
H1A C1 H1B 109.5
Al1 C1 H1C 109.5
H1A C1 H1C 109.5
H1B C1 H1C 109.5
N1 C2 C3 110.5(3)
N1 C2 H2 124.8
C3 C2 H2 124.8
C4 C3 C2 107.2(3)
C4 C3 H3 126.4
C2 C3 H3 126.4
C3 C4 C5 106.4(3)
C3 C4 H4 126.8
C5 C4 H4 126.8
N1 C5 C4 109.9(3)
N1 C5 C6 115.9(3)
C4 C5 C6 134.0(3)
N2 C6 C5 118.1(3)
N2 C6 H6 121.0
C5 C6 H6 121.0
C12 C7 C8 118.0(3)
C12 C7 N2 117.7(3)
C8 C7 N2 124.1(3)
C9 C8 C7 120.8(3)
C9 C8 H8 119.6
C7 C8 H8 119.6
C8 C9 C10 120.7(3)
C8 C9 H9 119.6
C10 C9 H9 119.6
C11 C10 C9 118.9(3)
C11 C10 C13 120.7(3)
C9 C10 C13 120.3(3)
C12 C11 C10 120.0(3)
C12 C11 H11 120.0
C10 C11 H11 120.0
C11 C12 C7 121.5(3)
C11 C12 H12 119.3
C7 C12 H12 119.3
F2 C13 F3 104.9(3)
F2 C13 F1 106.6(3)
F3 C13 F1 104.3(3)
F2 C13 C10 113.6(3)
F3 C13 C10 113.4(3)
F1 C13 C10 113.3(3)
N3 C14 C15 111.2(3)
N3 C14 H14 124.4
C15 C14 H14 124.4
C14 C15 C16 106.7(3)
C14 C15 H15 126.6
C16 C15 H15 126.6
C15 C16 C17 107.0(3)
C15 C16 H16 126.5
C17 C16 H16 126.5
C16 C17 N3 109.6(3)
C16 C17 C18 134.5(3)
N3 C17 C18 115.9(3)
N4 C18 C17 117.7(3)
N4 C18 H18 121.2
C17 C18 H18 121.2
C24 C19 C20 119.6(3)
C24 C19 N4 119.2(3)
C20 C19 N4 121.2(3)
C21 C20 C19 120.2(3)
C21 C20 H20 119.9
C19 C20 H20 119.9
C22 C21 C20 120.2(3)
C22 C21 H21 119.9
C20 C21 H21 119.9
C21 C22 C23 120.0(3)
C21 C22 C25 120.5(3)
C23 C22 C25 119.5(3)
C22 C23 C24 119.8(3)
C22 C23 H23 120.1
C24 C23 H23 120.1
C19 C24 C23 120.2(3)
C19 C24 H24 119.9
C23 C24 H24 119.9
F4 C25 F6 107.0(3)
F4 C25 F5 105.0(3)
F6 C25 F5 106.0(3)
F4 C25 C22 112.8(3)
F6 C25 C22 112.9(3)
F5 C25 C22 112.5(3)
Al2 C26 H26A 109.5
Al2 C26 H26B 109.5
H26A C26 H26B 109.5
Al2 C26 H26C 109.5
H26A C26 H26C 109.5
H26B C26 H26C 109.5
N5 C27 C28 110.6(3)
N5 C27 H27 124.7
C28 C27 H27 124.7
C27 C28 C29 107.2(3)
C27 C28 H28 126.4
C29 C28 H28 126.4
C28 C29 C30 106.3(3)
C28 C29 H29 126.8
C30 C29 H29 126.8
N5 C30 C29 110.1(3)
N5 C30 C31 116.1(3)
C29 C30 C31 133.9(3)
N6 C31 C30 117.7(3)
N6 C31 H31 121.1
C30 C31 H31 121.1
C37 C32 C33 118.6(3)
C37 C32 N6 119.5(3)
C33 C32 N6 121.9(3)
C34 C33 C32 120.6(3)
C34 C33 H33 119.7
C32 C33 H33 119.7
C33 C34 C35 120.4(3)
C33 C34 H34 119.8
C35 C34 H34 119.8
C36 C35 C34 118.8(3)
C36 C35 C38 120.3(3)
C34 C35 C38 120.8(3)
C37 C36 C35 120.9(3)
C37 C36 H36 119.6
C35 C36 H36 119.6
C36 C37 C32 120.6(3)
C36 C37 H37 119.7
C32 C37 H37 119.7
F8 C38 F9 105.0(3)
F8 C38 F7 106.8(3)
F9 C38 F7 104.0(3)
F8 C38 C35 113.6(3)
F9 C38 C35 113.7(3)
F7 C38 C35 112.8(3)
N7 C39 C40 111.2(3)
N7 C39 H39 124.4
C40 C39 H39 124.4
C39 C40 C41 106.7(3)
C39 C40 H40 126.6
C41 C40 H40 126.6
C42 C41 C40 106.5(3)
C42 C41 H41 126.7
C40 C41 H41 126.7
N7 C42 C41 110.0(3)
N7 C42 C43 116.3(3)
C41 C42 C43 133.7(3)
N8 C43 C42 117.4(3)
N8 C43 H43 121.3
C42 C43 H43 121.3
C49 C44 C45 117.9(3)
C49 C44 N8 119.2(3)
C45 C44 N8 122.9(3)
C46 C45 C44 121.0(3)
C46 C45 H45 119.5
C44 C45 H45 119.5
C47 C46 C45 120.5(3)
C47 C46 H46 119.7
C45 C46 H46 119.7
C46 C47 C48 119.3(3)
C46 C47 C50 119.7(3)
C48 C47 C50 121.1(3)
C49 C48 C47 119.9(3)
C49 C48 H48 120.0
C47 C48 H48 120.0
C44 C49 C48 121.3(3)
C44 C49 H49 119.3
C48 C49 H49 119.3
F10B C50 F11A 130.2(5)
F10B C50 F12B 106.7(9)
F11A C50 F12B 55.7(6)
F10B C50 F10A 50.9(9)
F11A C50 F10A 106.7(6)
F12B C50 F10A 136.7(5)
F10B C50 F11B 108.3(10)
F11A C50 F11B 48.8(7)
F12B C50 F11B 102.7(10)
F10A C50 F11B 62.8(8)
F10B C50 F12A 55.4(9)
F11A C50 F12A 105.5(6)
F12B C50 F12A 55.4(6)
F10A C50 F12A 103.9(5)
F11B C50 F12A 134.4(5)
F10B C50 C47 115.7(5)
F11A C50 C47 114.0(4)
F12B C50 C47 110.3(5)
F10A C50 C47 112.9(4)
F11B C50 C47 112.2(5)
F12A C50 C47 113.0(4)

loop_
_geom_bond_atom_site_label_1
_geom_bond_atom_site_label_2
_geom_bond_distance
Al1 N1 1.899(3)
Al1 N3 1.908(2)
Al1 C1 1.957(3)
Al1 N4 2.126(3)
Al1 N2 2.129(3)
Al2 N5 1.906(3)
Al2 N7 1.906(2)
Al2 C26 1.937(3)
Al2 N8 2.125(3)
Al2 N6 2.130(3)
N1 C2 1.360(4)
N1 C5 1.388(4)
N2 C6 1.304(4)
N2 C7 1.414(4)
N3 C14 1.358(4)
N3 C17 1.390(4)
N4 C18 1.302(4)
N4 C19 1.428(4)
N5 C27 1.358(4)
N5 C30 1.380(4)
N6 C31 1.310(4)
N6 C32 1.416(4)
N7 C39 1.354(4)
N7 C42 1.384(4)
N8 C43 1.300(4)
N8 C44 1.422(4)
F1 C13 1.338(4)
F2 C13 1.332(4)
F3 C13 1.337(4)
F4 C25 1.331(4)
F5 C25 1.344(4)
F6 C25 1.332(4)
F9 C38 1.311(4)
F7 C38 1.318(4)
F8 C38 1.298(4)
F10A C50 1.319(6)
F11A C50 1.290(7)
F12A C50 1.338(7)
F10B C50 1.250(8)
F11B C50 1.334(8)
F12B C50 1.307(9)
C1 H1A 0.9800
C1 H1B 0.9800
C1 H1C 0.9800
C2 C3 1.390(4)
C2 H2 0.9500
C3 C4 1.388(5)
C3 H3 0.9500
C4 C5 1.394(4)
C4 H4 0.9500
C5 C6 1.401(4)
C6 H6 0.9500
C7 C12 1.389(4)
C7 C8 1.393(4)
C8 C9 1.367(5)
C8 H8 0.9500
C9 C10 1.395(5)
C9 H9 0.9500
C10 C11 1.383(4)
C10 C13 1.474(5)
C11 C12 1.376(4)
C11 H11 0.9500
C12 H12 0.9500
C14 C15 1.379(4)
C14 H14 0.9500
C15 C16 1.386(5)
C15 H15 0.9500
C16 C17 1.388(4)
C16 H16 0.9500
C17 C18 1.405(4)
C18 H18 0.9500
C19 C24 1.378(4)
C19 C20 1.388(4)
C20 C21 1.381(5)
C20 H20 0.9500
C21 C22 1.377(5)
C21 H21 0.9500
C22 C23 1.387(4)
C22 C25 1.491(5)
C23 C24 1.390(4)
C23 H23 0.9500
C24 H24 0.9500
C26 H26A 0.9800
C26 H26B 0.9800
C26 H26C 0.9800
C27 C28 1.380(5)
C27 H27 0.9500
C28 C29 1.383(5)
C28 H28 0.9500
C29 C30 1.390(4)
C29 H29 0.9500
C30 C31 1.406(4)
C31 H31 0.9500
C32 C37 1.391(4)
C32 C33 1.392(4)
C33 C34 1.382(4)
C33 H33 0.9500
C34 C35 1.391(4)
C34 H34 0.9500
C35 C36 1.384(4)
C35 C38 1.479(4)
C36 C37 1.377(4)
C36 H36 0.9500
C37 H37 0.9500
C39 C40 1.381(4)
C39 H39 0.9500
C40 C41 1.388(5)
C40 H40 0.9500
C41 C42 1.387(4)
C41 H41 0.9500
C42 C43 1.411(4)
C43 H43 0.9500
C44 C49 1.370(4)
C44 C45 1.389(5)
C45 C46 1.371(5)
C45 H45 0.9500
C46 C47 1.364(5)
C46 H46 0.9500
C47 C48 1.381(5)
C47 C50 1.488(5)
C48 C49 1.377(5)
C48 H48 0.9500
C49 H49 0.9500

loop_
_geom_torsion_atom_site_label_1
_geom_torsion_atom_site_label_2
_geom_torsion_atom_site_label_3
_geom_torsion_atom_site_label_4
_geom_torsion
N3 Al1 N1 C2 81.6(3)
C1 Al1 N1 C2 -96.0(3)
N4 Al1 N1 C2 0.4(3)
N2 Al1 N1 C2 170.1(3)
N3 Al1 N1 C5 -89.8(2)
C1 Al1 N1 C5 92.6(2)
N4 Al1 N1 C5 -171.0(2)
N2 Al1 N1 C5 -1.3(2)
N1 Al1 N2 C6 2.4(2)
N3 Al1 N2 C6 111.8(2)
C1 Al1 N2 C6 -119.3(2)
N4 Al1 N2 C6 61.7(6)
N1 Al1 N2 C7 -177.0(2)
N3 Al1 N2 C7 -67.6(2)
C1 Al1 N2 C7 61.3(3)
N4 Al1 N2 C7 -117.7(5)
N1 Al1 N3 C14 83.4(3)
C1 Al1 N3 C14 -99.2(3)
N4 Al1 N3 C14 173.1(3)
N2 Al1 N3 C14 2.3(3)
N1 Al1 N3 C17 -84.4(2)
C1 Al1 N3 C17 92.9(2)
N4 Al1 N3 C17 5.2(2)
N2 Al1 N3 C17 -165.5(2)
N1 Al1 N4 C18 105.3(2)
N3 Al1 N4 C18 -3.9(2)
C1 Al1 N4 C18 -131.9(2)
N2 Al1 N4 C18 47.1(6)
N1 Al1 N4 C19 -82.3(3)
N3 Al1 N4 C19 168.5(3)
C1 Al1 N4 C19 40.5(3)
N2 Al1 N4 C19 -140.5(5)
N7 Al2 N5 C27 86.0(3)
C26 Al2 N5 C27 -92.8(3)
N8 Al2 N5 C27 5.3(3)
N6 Al2 N5 C27 175.2(3)
N7 Al2 N5 C30 -81.1(2)
C26 Al2 N5 C30 100.1(2)
N8 Al2 N5 C30 -161.8(2)
N6 Al2 N5 C30 8.0(2)
N5 Al2 N6 C31 -6.55(19)
N7 Al2 N6 C31 101.7(2)
C26 Al2 N6 C31 -132.9(2)
N8 Al2 N6 C31 42.9(5)
N5 Al2 N6 C32 169.4(3)
N7 Al2 N6 C32 -82.3(3)
C26 Al2 N6 C32 43.1(3)
N8 Al2 N6 C32 -141.2(4)
N5 Al2 N7 C39 89.3(3)
C26 Al2 N7 C39 -91.9(3)
N8 Al2 N7 C39 176.6(3)
N6 Al2 N7 C39 8.2(3)
N5 Al2 N7 C42 -82.3(2)
C26 Al2 N7 C42 96.4(2)
N8 Al2 N7 C42 5.0(2)
N6 Al2 N7 C42 -163.4(2)
N5 Al2 N8 C43 104.4(2)
N7 Al2 N8 C43 -4.2(2)
C26 Al2 N8 C43 -128.5(2)
N6 Al2 N8 C43 55.8(5)
N5 Al2 N8 C44 -78.0(3)
N7 Al2 N8 C44 173.5(3)
C26 Al2 N8 C44 49.2(3)
N6 Al2 N8 C44 -126.5(4)
C5 N1 C2 C3 -0.4(3)
Al1 N1 C2 C3 -172.2(2)
N1 C2 C3 C4 0.1(4)
C2 C3 C4 C5 0.2(4)
C2 N1 C5 C4 0.5(3)
Al1 N1 C5 C4 174.5(2)
C2 N1 C5 C6 -174.1(3)
Al1 N1 C5 C6 0.0(3)
C3 C4 C5 N1 -0.4(4)
C3 C4 C5 C6 172.8(3)
C7 N2 C6 C5 176.3(3)
Al1 N2 C6 C5 -3.2(3)
N1 C5 C6 N2 2.3(4)
C4 C5 C6 N2 -170.5(3)
C6 N2 C7 C12 -176.1(3)
Al1 N2 C7 C12 3.2(4)
C6 N2 C7 C8 0.4(5)
Al1 N2 C7 C8 179.7(2)
C12 C7 C8 C9 1.4(5)
N2 C7 C8 C9 -175.1(3)
C7 C8 C9 C10 -0.8(6)
C8 C9 C10 C11 -0.2(5)
C8 C9 C10 C13 176.9(3)
C9 C10 C11 C12 0.5(5)
C13 C10 C11 C12 -176.5(3)
C10 C11 C12 C7 0.2(5)
C8 C7 C12 C11 -1.1(5)
N2 C7 C12 C11 175.6(3)
C11 C10 C13 F2 -153.2(3)
C9 C10 C13 F2 29.8(5)
C11 C10 C13 F3 87.2(4)
C9 C10 C13 F3 -89.8(4)
C11 C10 C13 F1 -31.4(5)
C9 C10 C13 F1 151.6(3)
C17 N3 C14 C15 -0.8(3)
Al1 N3 C14 C15 -169.4(2)
N3 C14 C15 C16 0.4(4)
C14 C15 C16 C17 0.2(4)
C15 C16 C17 N3 -0.7(4)
C15 C16 C17 C18 177.6(3)
C14 N3 C17 C16 0.9(3)
Al1 N3 C17 C16 172.6(2)
C14 N3 C17 C18 -177.7(3)
Al1 N3 C17 C18 -6.0(3)
C19 N4 C18 C17 -171.5(3)
Al1 N4 C18 C17 1.8(3)
C16 C17 C18 N4 -175.7(3)
N3 C17 C18 N4 2.5(4)
C18 N4 C19 C24 -155.0(3)
Al1 N4 C19 C24 33.2(4)
C18 N4 C19 C20 27.0(4)
Al1 N4 C19 C20 -144.8(3)
C24 C19 C20 C21 3.5(5)
N4 C19 C20 C21 -178.6(3)
C19 C20 C21 C22 -1.5(5)
C20 C21 C22 C23 -0.7(5)
C20 C21 C22 C25 -179.0(3)
C21 C22 C23 C24 0.9(5)
C25 C22 C23 C24 179.2(3)
C20 C19 C24 C23 -3.3(5)
N4 C19 C24 C23 178.7(3)
C22 C23 C24 C19 1.1(5)
C21 C22 C25 F4 106.3(4)
C23 C22 C25 F4 -72.0(4)
C21 C22 C25 F6 -132.3(3)
C23 C22 C25 F6 49.5(4)
C21 C22 C25 F5 -12.3(4)
C23 C22 C25 F5 169.4(3)
C30 N5 C27 C28 -0.2(3)
Al2 N5 C27 C28 -168.0(2)
N5 C27 C28 C29 0.7(4)
C27 C28 C29 C30 -0.9(4)
C27 N5 C30 C29 -0.4(3)
Al2 N5 C30 C29 170.7(2)
C27 N5 C30 C31 -179.7(3)
Al2 N5 C30 C31 -8.6(3)
C28 C29 C30 N5 0.8(3)
C28 C29 C30 C31 179.9(3)
C32 N6 C31 C30 -172.7(3)
Al2 N6 C31 C30 3.9(3)
N5 C30 C31 N6 2.6(4)
C29 C30 C31 N6 -176.5(3)
C31 N6 C32 C37 -152.4(3)
Al2 N6 C32 C37 32.0(4)
C31 N6 C32 C33 29.0(4)
Al2 N6 C32 C33 -146.7(2)
C37 C32 C33 C34 3.0(5)
N6 C32 C33 C34 -178.4(3)
C32 C33 C34 C35 -0.5(5)
C33 C34 C35 C36 -1.8(5)
C33 C34 C35 C38 179.8(3)
C34 C35 C36 C37 1.6(5)
C38 C35 C36 C37 180.0(3)
C35 C36 C37 C32 0.9(5)
C33 C32 C37 C36 -3.2(5)
N6 C32 C37 C36 178.1(3)
C36 C35 C38 F8 164.3(3)
C34 C35 C38 F8 -17.3(5)
C36 C35 C38 F9 44.2(4)
C34 C35 C38 F9 -137.4(3)
C36 C35 C38 F7 -73.9(4)
C34 C35 C38 F7 104.5(4)
C42 N7 C39 C40 -0.8(3)
Al2 N7 C39 C40 -172.9(2)
N7 C39 C40 C41 0.6(4)
C39 C40 C41 C42 -0.1(4)
C39 N7 C42 C41 0.8(3)
Al2 N7 C42 C41 175.1(2)
C39 N7 C42 C43 -179.6(3)
Al2 N7 C42 C43 -5.3(3)
C40 C41 C42 N7 -0.4(4)
C40 C41 C42 C43 -180.0(3)
C44 N8 C43 C42 -175.3(3)
Al2 N8 C43 C42 2.6(3)
N7 C42 C43 N8 1.4(4)
C41 C42 C43 N8 -179.0(3)
C43 N8 C44 C49 -170.6(3)
Al2 N8 C44 C49 12.0(4)
C43 N8 C44 C45 13.0(5)
Al2 N8 C44 C45 -164.4(3)
C49 C44 C45 C46 3.8(6)
N8 C44 C45 C46 -179.8(4)
C44 C45 C46 C47 -2.0(7)
C45 C46 C47 C48 -1.1(6)
C45 C46 C47 C50 179.4(4)
C46 C47 C48 C49 2.2(5)
C50 C47 C48 C49 -178.3(3)
C45 C44 C49 C48 -2.6(5)
N8 C44 C49 C48 -179.2(3)
C47 C48 C49 C44 -0.3(5)
C46 C47 C50 F10B -147.3(14)
C48 C47 C50 F10B 33.2(15)
C46 C47 C50 F11A 31.0(9)
C48 C47 C50 F11A -148.5(8)
C46 C47 C50 F12B 91.4(11)
C48 C47 C50 F12B -88.1(11)
C46 C47 C50 F10A -91.0(7)
C48 C47 C50 F10A 89.5(7)
C46 C47 C50 F11B -22.4(13)
C48 C47 C50 F11B 158.1(12)
C46 C47 C50 F12A 151.4(7)
C48 C47 C50 F12A -28.1(8)
